data_4301586
loop_
_publ_author_name
'P. Chandrasekaran'
'Kuppuswamy Arumugam'
'Upul Jayarathne'
'Lisa M. P\'erez'
'Joel T. Mague'
'James P. Donahue'

_publ_contact_author 'James P. Donahue'
_publ_contact_author_address
;
   James P. Donahue
   Department of Chemistry
   Tulane University
   Percival Stern Hall, Room 2015
   6400 Freret Street
   New Orleans, Louisiana 70118-5698
;
_publ_contact_author_email donahue@tulane.edu
_publ_section_title
;
Synthesis, Structures, and Properties of Mixed Dithiolene-Carbonyl and
Dithiolene-Phosphine Complexes of Tungsten
;
_journal_name_full 'Inorganic Chemistry'
_journal_page_first 2103
_journal_page_last 2113
_journal_paper_doi 10.1021/ic802016b
_journal_volume 48
_journal_year 2009
_chemical_formula_sum 'C12 H21 O P S4 W'
_chemical_formula_weight 524.35
_chemical_name_systematic
; 
 Bis(but-2-ene-2,3-dithiolato-\k^2^S,S')(carbonyl)
(trimethylphosphine)tungsten(IV) 
;
_space_group_IT_number 14
_symmetry_cell_setting monoclinic
_symmetry_space_group_name_Hall '-P 2ybc'
_symmetry_space_group_name_H-M 'P 1 21/c 1'
_atom_sites_solution_hydrogens geom
_atom_sites_solution_primary direct
_atom_sites_solution_secondary difmap
_audit_creation_method SHELXL-97
_cell_angle_alpha 90.00
_cell_angle_beta 91.982(2)
_cell_angle_gamma 90.00
_cell_formula_units_Z 4
_cell_length_a 8.9220(12)
_cell_length_b 9.5740(13)
_cell_length_c 21.246(3)
_cell_measurement_reflns_used 9809
_cell_measurement_temperature 100(2)
_cell_measurement_theta_max 28.30
_cell_measurement_theta_min 2.33
_cell_volume 1813.7(4)
_computing_cell_refinement 'Bruker SAINT (Bruker-AXS 2008a)'
_computing_data_collection 'Bruker APEX2 (Bruker-AXS, 2008)'
_computing_data_reduction 'Bruker SAINT (Bruker-AXS 2008a)'
_computing_molecular_graphics 'Bruker SHELXTL(Bruker-AXS 2008b)'
_computing_publication_material 'Bruker SHELXTL(Bruker-AXS 2008b)'
_computing_structure_refinement 'SHELXL-97 (Sheldrick, 2008)'
_computing_structure_solution 'SHELXS-97 (Sheldrick, 2008)'
_diffrn_ambient_temperature 100(2)
_diffrn_measured_fraction_theta_full 0.998
_diffrn_measured_fraction_theta_max 0.998
_diffrn_measurement_device_type 'Bruker APEX-I CCD'
_diffrn_measurement_method '\f and \w scans'
_diffrn_radiation_monochromator graphite
_diffrn_radiation_source 'fine-focus sealed tube'
_diffrn_radiation_type MoK\a
_diffrn_radiation_wavelength 0.71073
_diffrn_reflns_av_R_equivalents 0.0362
_diffrn_reflns_av_sigmaI/netI 0.0208
_diffrn_reflns_limit_h_max 11
_diffrn_reflns_limit_h_min -11
_diffrn_reflns_limit_k_max 12
_diffrn_reflns_limit_k_min -12
_diffrn_reflns_limit_l_max 28
_diffrn_reflns_limit_l_min -28
_diffrn_reflns_number 31081
_diffrn_reflns_theta_full 28.35
_diffrn_reflns_theta_max 28.35
_diffrn_reflns_theta_min 2.28
_exptl_absorpt_coefficient_mu 6.908
_exptl_absorpt_correction_T_max 0.5225
_exptl_absorpt_correction_T_min 0.4513
_exptl_absorpt_correction_type multi-scan
_exptl_absorpt_process_details 'SADABS (Sheldrick 2008a)'
_exptl_crystal_colour orange
_exptl_crystal_density_diffrn 1.920
_exptl_crystal_density_method 'not measured'
_exptl_crystal_description Block
_exptl_crystal_F_000 1016
_exptl_crystal_size_max 0.14
_exptl_crystal_size_mid 0.11
_exptl_crystal_size_min 0.11
_refine_diff_density_max 0.572
_refine_diff_density_min -0.816
_refine_diff_density_rms 0.097
_refine_ls_extinction_method none
_refine_ls_goodness_of_fit_ref 1.128
_refine_ls_hydrogen_treatment constr
_refine_ls_matrix_type full
_refine_ls_number_parameters 179
_refine_ls_number_reflns 4513
_refine_ls_number_restraints 0
_refine_ls_restrained_S_all 1.128
_refine_ls_R_factor_all 0.0155
_refine_ls_R_factor_gt 0.0148
_refine_ls_shift/su_max 0.007
_refine_ls_shift/su_mean 0.000
_refine_ls_structure_factor_coef Fsqd
_refine_ls_weighting_details 'calc w=1/[\s^2^(Fo^2^)+(0.0052P)^2^+1.8300P] where P=(Fo^2^+2Fc^2^)/3'
_refine_ls_weighting_scheme calc
_refine_ls_wR_factor_gt 0.0342
_refine_ls_wR_factor_ref 0.0345
_reflns_number_gt 4371
_reflns_number_total 4513
_reflns_threshold_expression >2\s(I)
_cod_data_source_file ic802016b_si_001_7.cif
_cod_data_source_block jpd226_0m
_cod_depositor_comments
;
The following automatic conversions were performed:
'_symmetry_cell_setting' value 'Monoclinic' changed to 'monoclinic'
according to '/home/saulius/struct/CIF-dictionaries/cif_core.dic'
dictionary named 'cif_core.dic' version 2.4.1 from 2010-06-29.

Automatic conversion script
Id: cif_fix_enum 1527 2010-12-29 10:47:43Z saulius 
;
_cod_original_cell_volume 1813.8(4)
_cod_original_sg_symbol_H-M 'P 21/c'
_cod_database_code 4301586

loop_
_symmetry_equiv_pos_as_xyz
'x, y, z'
'-x, y+1/2, -z+1/2'
'-x, -y, -z'
'x, -y-1/2, z-1/2'

loop_
_atom_site_label
_atom_site_type_symbol
_atom_site_fract_x
_atom_site_fract_y
_atom_site_fract_z
_atom_site_U_iso_or_equiv
_atom_site_adp_type
_atom_site_occupancy
_atom_site_symmetry_multiplicity
_atom_site_calc_flag
_atom_site_refinement_flags
_atom_site_disorder_assembly
_atom_site_disorder_group
W1 W 0.698701(8) 0.412654(8) 0.862433(4) 0.00899(3) Uani 1 1 d . . .
S1 S 0.65448(5) 0.38509(5) 0.75304(2) 0.01219(9) Uani 1 1 d . . .
S2 S 0.89806(5) 0.26044(5) 0.84123(2) 0.01357(10) Uani 1 1 d . . .
S3 S 0.60587(6) 0.64242(5) 0.84975(2) 0.01319(10) Uani 1 1 d . . .
S4 S 0.86301(5) 0.53016(6) 0.93330(2) 0.01344(10) Uani 1 1 d . . .
P1 P 0.42460(6) 0.37149(6) 0.86085(3) 0.01159(10) Uani 1 1 d . . .
O1 O 0.68904(19) 0.21896(18) 0.98224(8) 0.0229(3) Uani 1 1 d . . .
C1 C 0.8040(2) 0.2965(2) 0.72151(10) 0.0141(4) Uani 1 1 d . . .
C2 C 0.9090(2) 0.2374(2) 0.76048(10) 0.0141(4) Uani 1 1 d . . .
C3 C 0.7083(2) 0.7565(2) 0.89748(10) 0.0157(4) Uani 1 1 d . . .
C4 C 0.8225(2) 0.7068(2) 0.93466(10) 0.0146(4) Uani 1 1 d . . .
C5 C 0.8075(3) 0.2938(3) 0.65080(10) 0.0202(5) Uani 1 1 d . . .
H5A H 0.8574 0.3782 0.6359 0.030 Uiso 1 1 calc R . .
H5B H 0.7046 0.2904 0.6331 0.030 Uiso 1 1 calc R . .
H5C H 0.8626 0.2111 0.6373 0.030 Uiso 1 1 calc R . .
C6 C 1.0388(2) 0.1517(3) 0.73865(11) 0.0213(5) Uani 1 1 d . . .
H6A H 1.0036 0.0874 0.7054 0.032 Uiso 1 1 calc R . .
H6B H 1.0819 0.0981 0.7742 0.032 Uiso 1 1 calc R . .
H6C H 1.1154 0.2138 0.7221 0.032 Uiso 1 1 calc R . .
C7 C 0.6641(3) 0.9086(2) 0.89442(13) 0.0265(5) Uani 1 1 d . . .
H7A H 0.6279 0.9380 0.9354 0.040 Uiso 1 1 calc R . .
H7B H 0.5844 0.9214 0.8620 0.040 Uiso 1 1 calc R . .
H7C H 0.7514 0.9650 0.8839 0.040 Uiso 1 1 calc R . .
C8 C 0.9172(3) 0.7969(3) 0.97862(11) 0.0229(5) Uani 1 1 d . . .
H8A H 0.9523 0.8789 0.9558 0.034 Uiso 1 1 calc R . .
H8B H 1.0036 0.7431 0.9948 0.034 Uiso 1 1 calc R . .
H8C H 0.8571 0.8273 1.0138 0.034 Uiso 1 1 calc R . .
C9 C 0.6941(2) 0.2898(2) 0.93847(10) 0.0150(4) Uani 1 1 d . . .
C10 C 0.3085(2) 0.4358(2) 0.79521(11) 0.0180(4) Uani 1 1 d . . .
H10A H 0.2026 0.4218 0.8041 0.027 Uiso 1 1 calc R . .
H10B H 0.3326 0.3847 0.7569 0.027 Uiso 1 1 calc R . .
H10C H 0.3278 0.5356 0.7892 0.027 Uiso 1 1 calc R . .
C11 C 0.3733(2) 0.1882(2) 0.86339(12) 0.0207(5) Uani 1 1 d . . .
H11A H 0.4224 0.1441 0.9003 0.031 Uiso 1 1 calc R . .
H11B H 0.4054 0.1417 0.8250 0.031 Uiso 1 1 calc R . .
H11C H 0.2643 0.1798 0.8662 0.031 Uiso 1 1 calc R . .
C12 C 0.3361(2) 0.4429(3) 0.92943(11) 0.0190(4) Uani 1 1 d . . .
H12A H 0.2280 0.4246 0.9263 0.028 Uiso 1 1 calc R . .
H12B H 0.3535 0.5439 0.9314 0.028 Uiso 1 1 calc R . .
H12C H 0.3790 0.3987 0.9676 0.028 Uiso 1 1 calc R . .

loop_
_atom_site_aniso_label
_atom_site_aniso_U_11
_atom_site_aniso_U_22
_atom_site_aniso_U_33
_atom_site_aniso_U_23
_atom_site_aniso_U_13
_atom_site_aniso_U_12
W1 0.00887(4) 0.00938(5) 0.00878(4) -0.00061(3) 0.00112(3) 0.00034(3)
S1 0.0123(2) 0.0143(2) 0.0100(2) -0.00127(18) 0.00091(18) 0.00105(18)
S2 0.0119(2) 0.0148(2) 0.0141(2) -0.00186(19) 0.00035(18) 0.00325(18)
S3 0.0133(2) 0.0104(2) 0.0157(2) -0.00032(18) -0.00068(18) 0.00047(17)
S4 0.0132(2) 0.0153(3) 0.0117(2) -0.00130(18) -0.00123(18) -0.00047(18)
P1 0.0102(2) 0.0112(2) 0.0134(2) -0.00128(19) 0.00186(19) -0.00001(18)
O1 0.0297(9) 0.0216(9) 0.0172(8) 0.0053(7) 0.0005(7) -0.0027(7)
C1 0.0151(9) 0.0137(10) 0.0139(10) -0.0043(8) 0.0047(8) -0.0024(7)
C2 0.0134(9) 0.0127(10) 0.0165(10) -0.0058(8) 0.0046(8) -0.0015(7)
C3 0.0186(10) 0.0136(10) 0.0152(10) -0.0020(8) 0.0037(8) -0.0025(8)
C4 0.0178(10) 0.0121(10) 0.0141(10) -0.0038(8) 0.0042(8) -0.0026(8)
C5 0.0220(11) 0.0267(13) 0.0123(10) -0.0034(9) 0.0047(8) -0.0009(9)
C6 0.0137(10) 0.0257(13) 0.0245(12) -0.0102(10) 0.0038(9) 0.0038(9)
C7 0.0350(14) 0.0132(12) 0.0309(14) -0.0037(9) -0.0036(11) 0.0010(9)
C8 0.0238(11) 0.0231(12) 0.0217(12) -0.0065(9) -0.0008(9) -0.0072(9)
C9 0.0143(9) 0.0137(10) 0.0170(10) -0.0033(8) 0.0008(8) 0.0009(7)
C10 0.0133(9) 0.0223(12) 0.0184(11) -0.0009(9) -0.0007(8) 0.0012(8)
C11 0.0182(10) 0.0130(11) 0.0308(13) -0.0006(9) -0.0006(9) -0.0038(8)
C12 0.0169(10) 0.0236(12) 0.0169(11) -0.0029(9) 0.0070(8) 0.0008(8)

loop_
_atom_type_symbol
_atom_type_description
_atom_type_scat_dispersion_real
_atom_type_scat_dispersion_imag
_atom_type_scat_source
C C 0.0033 0.0016 'International Tables Vol C Tables 4.2.6.8 and 6.1.1.4'
H H 0.0000 0.0000 'International Tables Vol C Tables 4.2.6.8 and 6.1.1.4'
O O 0.0106 0.0060 'International Tables Vol C Tables 4.2.6.8 and 6.1.1.4'
P P 0.1023 0.0942 'International Tables Vol C Tables 4.2.6.8 and 6.1.1.4'
S S 0.1246 0.1234 'International Tables Vol C Tables 4.2.6.8 and 6.1.1.4'
W W -0.8490 6.8722 'International Tables Vol C Tables 4.2.6.8 and 6.1.1.4'

loop_
_geom_angle_atom_site_label_1
_geom_angle_atom_site_label_2
_geom_angle_atom_site_label_3
_geom_angle
_geom_angle_site_symmetry_1
_geom_angle_site_symmetry_3
_geom_angle_publ_flag
C9 W1 S4 78.12(6) . . ?
C9 W1 S2 80.06(6) . . ?
S4 W1 S2 87.73(2) . . ?
C9 W1 S1 136.27(6) . . ?
S4 W1 S1 139.803(19) . . ?
S2 W1 S1 81.022(18) . . ?
C9 W1 S3 128.52(6) . . ?
S4 W1 S3 80.556(19) . . ?
S2 W1 S3 144.930(19) . . ?
S1 W1 S3 86.890(18) . . ?
C9 W1 P1 82.49(6) . . ?
S4 W1 P1 132.718(18) . . ?
S2 W1 P1 130.619(19) . . ?
S1 W1 P1 80.639(18) . . ?
S3 W1 P1 78.725(18) . . ?
C1 S1 W1 109.30(7) . . ?
C2 S2 W1 109.67(7) . . ?
C3 S3 W1 110.19(8) . . ?
C4 S4 W1 110.64(7) . . ?
C12 P1 C11 102.89(11) . . ?
C12 P1 C10 103.68(11) . . ?
C11 P1 C10 102.30(11) . . ?
C12 P1 W1 112.71(8) . . ?
C11 P1 W1 113.80(8) . . ?
C10 P1 W1 119.56(8) . . ?
C2 C1 C5 124.54(19) . . ?
C2 C1 S1 119.58(16) . . ?
C5 C1 S1 115.88(16) . . ?
C1 C2 C6 124.3(2) . . ?
C1 C2 S2 119.37(16) . . ?
C6 C2 S2 116.36(16) . . ?
C4 C3 C7 123.7(2) . . ?
C4 C3 S3 119.44(17) . . ?
C7 C3 S3 116.86(17) . . ?
C3 C4 C8 123.6(2) . . ?
C3 C4 S4 119.17(16) . . ?
C8 C4 S4 117.17(16) . . ?
C1 C5 H5A 109.5 . . ?
C1 C5 H5B 109.5 . . ?
H5A C5 H5B 109.5 . . ?
C1 C5 H5C 109.5 . . ?
H5A C5 H5C 109.5 . . ?
H5B C5 H5C 109.5 . . ?
C2 C6 H6A 109.5 . . ?
C2 C6 H6B 109.5 . . ?
H6A C6 H6B 109.5 . . ?
C2 C6 H6C 109.5 . . ?
H6A C6 H6C 109.5 . . ?
H6B C6 H6C 109.5 . . ?
C3 C7 H7A 109.5 . . ?
C3 C7 H7B 109.5 . . ?
H7A C7 H7B 109.5 . . ?
C3 C7 H7C 109.5 . . ?
H7A C7 H7C 109.5 . . ?
H7B C7 H7C 109.5 . . ?
C4 C8 H8A 109.5 . . ?
C4 C8 H8B 109.5 . . ?
H8A C8 H8B 109.5 . . ?
C4 C8 H8C 109.5 . . ?
H8A C8 H8C 109.5 . . ?
H8B C8 H8C 109.5 . . ?
O1 C9 W1 178.96(18) . . ?
P1 C10 H10A 109.5 . . ?
P1 C10 H10B 109.5 . . ?
H10A C10 H10B 109.5 . . ?
P1 C10 H10C 109.5 . . ?
H10A C10 H10C 109.5 . . ?
H10B C10 H10C 109.5 . . ?
P1 C11 H11A 109.5 . . ?
P1 C11 H11B 109.5 . . ?
H11A C11 H11B 109.5 . . ?
P1 C11 H11C 109.5 . . ?
H11A C11 H11C 109.5 . . ?
H11B C11 H11C 109.5 . . ?
P1 C12 H12A 109.5 . . ?
P1 C12 H12B 109.5 . . ?
H12A C12 H12B 109.5 . . ?
P1 C12 H12C 109.5 . . ?
H12A C12 H12C 109.5 . . ?
H12B C12 H12C 109.5 . . ?

loop_
_geom_bond_atom_site_label_1
_geom_bond_atom_site_label_2
_geom_bond_distance
_geom_bond_site_symmetry_2
_geom_bond_publ_flag
W1 C9 2.000(2) . ?
W1 S4 2.3514(5) . ?
W1 S2 2.3550(5) . ?
W1 S1 2.3588(6) . ?
W1 S3 2.3626(6) . ?
W1 P1 2.4762(6) . ?
S1 C1 1.735(2) . ?
S2 C2 1.736(2) . ?
S3 C3 1.730(2) . ?
S4 C4 1.730(2) . ?
P1 C12 1.815(2) . ?
P1 C11 1.815(2) . ?
P1 C10 1.816(2) . ?
O1 C9 1.153(3) . ?
C1 C2 1.353(3) . ?
C1 C5 1.504(3) . ?
C2 C6 1.505(3) . ?
C3 C4 1.354(3) . ?
C3 C7 1.509(3) . ?
C4 C8 1.508(3) . ?
C5 H5A 0.9800 . ?
C5 H5B 0.9800 . ?
C5 H5C 0.9800 . ?
C6 H6A 0.9800 . ?
C6 H6B 0.9800 . ?
C6 H6C 0.9800 . ?
C7 H7A 0.9800 . ?
C7 H7B 0.9800 . ?
C7 H7C 0.9800 . ?
C8 H8A 0.9800 . ?
C8 H8B 0.9800 . ?
C8 H8C 0.9800 . ?
C10 H10A 0.9800 . ?
C10 H10B 0.9800 . ?
C10 H10C 0.9800 . ?
C11 H11A 0.9800 . ?
C11 H11B 0.9800 . ?
C11 H11C 0.9800 . ?
C12 H12A 0.9800 . ?
C12 H12B 0.9800 . ?
C12 H12C 0.9800 . ?
